data_7056022
loop_
_publ_author_name
'Jeyalakshmi, Kumaramangalam'
'Haribabu, Jebiti'
'Balachandran, Chandrasekar'
'Bhuvanesh, Nattamai S. P.'
'Emi, Nobuhiko'
'Karvembu, Ramasamy'

_publ_section_title
;
 Synthesis of Ru(ii)--benzene complexes containing aroylthiourea ligands,
 and their binding with biomolecules and in vitro cytotoxicity through
 apoptosis
;
_journal_issue 7
_journal_name_full 'New J. Chem.'
_journal_page_first 2672
_journal_paper_doi 10.1039/C6NJ03099H
_journal_volume 41
_journal_year 2017
_chemical_formula_moiety 'C18 H16 Cl2 N2 O Ru S2'
_chemical_formula_sum 'C18 H16 Cl2 N2 O Ru S2'
_chemical_formula_weight 512.42
_chemical_name_systematic
;
 ?
;
_space_group_crystal_system monoclinic
_space_group_IT_number 14
_space_group_name_Hall '-P 2ybc'
_space_group_name_H-M_alt 'P 1 21/c 1'
_symmetry_space_group_name_Hall '-P 2ybc'
_symmetry_space_group_name_H-M 'P 1 21/c 1'
_atom_sites_solution_hydrogens geom
_audit_creation_date 2016-02-12
_audit_creation_method
;
Olex2 1.2-beta
(compiled 2015.11.10 svn.r3248 for OlexSys, GUI svn.r5133)
;
_audit_update_record
;
2016-04-29 deposited with the CCDC.
2017-02-21 downloaded from the CCDC.
;
_cell_angle_alpha 90
_cell_angle_beta 99.37(3)
_cell_angle_gamma 90
_cell_formula_units_Z 4
_cell_length_a 11.674(2)
_cell_length_b 10.818(2)
_cell_length_c 15.646(3)
_cell_measurement_reflns_used 9983
_cell_measurement_temperature 150
_cell_measurement_theta_max 27.555
_cell_measurement_theta_min 2.302
_cell_volume 1949.6(6)
_computing_cell_refinement 'SAINT v8.34A (Bruker, 2013)'
_computing_data_reduction 'SAINT v8.34A (Bruker, 2013)'
_computing_molecular_graphics 'Olex2 (Dolomanov et al., 2009)'
_computing_publication_material 'Olex2 (Dolomanov et al., 2009)'
_computing_structure_refinement 'XL (Sheldrick, 2008)'
_diffrn_ambient_temperature 150
_diffrn_measured_fraction_theta_full 0.997
_diffrn_measured_fraction_theta_max 0.987
_diffrn_measurement_device_type 'Bruker APEX-II CCD'
_diffrn_measurement_method '\f and \w scans'
_diffrn_radiation_type MoK\a
_diffrn_radiation_wavelength 0.71073
_diffrn_reflns_av_R_equivalents 0.0321
_diffrn_reflns_av_unetI/netI 0.0230
_diffrn_reflns_Laue_measured_fraction_full 0.997
_diffrn_reflns_Laue_measured_fraction_max 0.987
_diffrn_reflns_limit_h_max 15
_diffrn_reflns_limit_h_min -15
_diffrn_reflns_limit_k_max 13
_diffrn_reflns_limit_k_min -14
_diffrn_reflns_limit_l_max 20
_diffrn_reflns_limit_l_min -20
_diffrn_reflns_number 21897
_diffrn_reflns_point_group_measured_fraction_full 0.997
_diffrn_reflns_point_group_measured_fraction_max 0.987
_diffrn_reflns_theta_full 25.242
_diffrn_reflns_theta_max 27.540
_diffrn_reflns_theta_min 1.768
_diffrn_standards_number 0
_exptl_absorpt_coefficient_mu 1.302
_exptl_absorpt_correction_T_max 0.7456
_exptl_absorpt_correction_T_min 0.6105
_exptl_absorpt_correction_type multi-scan
_exptl_absorpt_process_details
;
SADABS-2014/3 (Bruker,2014/3) was used for absorption correction.
wR2(int) was 0.0624 before and 0.0461 after correction.
The Ratio of minimum to maximum transmission is 0.8188.
The \l/2 correction factor is Not present.
;
_exptl_crystal_colour brown
_exptl_crystal_colour_primary brown
_exptl_crystal_density_diffrn 1.746
_exptl_crystal_description block
_exptl_crystal_F_000 1024
_exptl_crystal_size_max 0.32
_exptl_crystal_size_mid 0.315
_exptl_crystal_size_min 0.106
_refine_diff_density_max 0.430
_refine_diff_density_min -0.368
_refine_diff_density_rms 0.064
_refine_ls_extinction_method none
_refine_ls_goodness_of_fit_ref 1.037
_refine_ls_hydrogen_treatment constr
_refine_ls_matrix_type full
_refine_ls_number_parameters 235
_refine_ls_number_reflns 4445
_refine_ls_number_restraints 0
_refine_ls_restrained_S_all 1.037
_refine_ls_R_factor_all 0.0240
_refine_ls_R_factor_gt 0.0204
_refine_ls_shift/su_max 0.004
_refine_ls_shift/su_mean 0.000
_refine_ls_structure_factor_coef Fsqd
_refine_ls_weighting_details 'w=1/[\s^2^(Fo^2^)+(0.0209P)^2^+1.2497P] where P=(Fo^2^+2Fc^2^)/3'
_refine_ls_weighting_scheme calc
_refine_ls_wR_factor_gt 0.0490
_refine_ls_wR_factor_ref 0.0509
_reflns_Friedel_coverage 0.000
_reflns_number_gt 4030
_reflns_number_total 4445
_reflns_threshold_expression 'I > 2\s(I)'
_cod_data_source_file c6nj03099h2.cif
_cod_data_source_block kjruan4_sq
_cod_depositor_comments 'Adding full bibliography for 7056021--7056022.cif.'
_cod_original_cell_volume 1949.8(7)
_cod_database_code 7056022
_shelxl_version_number 2014-3
_shelx_space_group_comment
;
The symmetry employed for this shelxl refinement is uniquely defined
by the following loop, which should always be used as a source of
symmetry information in preference to the above space-group names.
They are only intended as comments.
;
_shelx_estimated_absorpt_t_max 0.874
_shelx_estimated_absorpt_t_min 0.681
_olex2_refinement_description
;
1. Fixed Uiso
 At 1.2 times of:
  All C(H) groups, All N(H) groups
2.a Aromatic/amide H refined with riding coordinates:
 N1(H1), N2(H2), C4(H4), C5(H5), C6(H6), C8(H8), C9(H9), C10(H10), C11(H11),
 C12(H12), C13(H13), C14(H14), C15(H15), C16(H16), C17(H17), C18(H18)
;
_olex2_submission_special_instructions 'No special instructions were received'

loop_
_space_group_symop_operation_xyz
'x, y, z'
'-x, y+1/2, -z+1/2'
'-x, -y, -z'
'x, -y-1/2, z-1/2'

loop_
_atom_site_label
_atom_site_type_symbol
_atom_site_fract_x
_atom_site_fract_y
_atom_site_fract_z
_atom_site_U_iso_or_equiv
_atom_site_adp_type
_atom_site_occupancy
_atom_site_site_symmetry_order
_atom_site_calc_flag
_atom_site_refinement_flags_posn
Ru1 Ru 0.47447(2) 0.56760(2) 0.67381(2) 0.01475(5) Uani 1 1 d .
Cl1 Cl 0.35138(4) 0.58320(4) 0.78411(3) 0.02473(10) Uani 1 1 d .
Cl2 Cl 0.35867(4) 0.39453(4) 0.61087(3) 0.02065(9) Uani 1 1 d .
S1 S 0.35046(4) 0.71410(4) 0.58732(3) 0.02040(9) Uani 1 1 d .
S2 S -0.10632(4) 0.37473(5) 0.64206(3) 0.02643(11) Uani 1 1 d .
O1 O -0.03283(11) 0.61249(12) 0.56964(8) 0.0231(3) Uani 1 1 d .
N1 N 0.16291(12) 0.58164(13) 0.60697(10) 0.0178(3) Uani 1 1 d .
H1 H 0.2147 0.5238 0.6239 0.021 Uiso 1 1 calc R
N2 N 0.12913(13) 0.78183(13) 0.55923(9) 0.0186(3) Uani 1 1 d .
H2 H 0.0552 0.7621 0.5539 0.022 Uiso 1 1 calc R
C1 C 0.20483(14) 0.69238(16) 0.58394(11) 0.0165(3) Uani 1 1 d .
C2 C 0.04800(15) 0.55019(15) 0.60669(11) 0.0176(3) Uani 1 1 d .
C3 C 0.03022(15) 0.43880(16) 0.65587(11) 0.0177(3) Uani 1 1 d .
C4 C 0.10506(16) 0.37776(17) 0.71860(12) 0.0213(4) Uani 1 1 d .
H4 H 0.1842 0.3999 0.7359 0.026 Uiso 1 1 calc R
C5 C 0.05035(17) 0.27760(18) 0.75470(12) 0.0269(4) Uani 1 1 d .
H5 H 0.0887 0.2252 0.7991 0.032 Uiso 1 1 calc R
C6 C -0.06266(17) 0.26526(19) 0.71869(12) 0.0286(4) Uani 1 1 d .
H6 H -0.1121 0.2024 0.7344 0.034 Uiso 1 1 calc R
C7 C 0.15513(15) 0.90698(16) 0.54039(11) 0.0177(3) Uani 1 1 d .
C8 C 0.11016(15) 0.99965(17) 0.58643(12) 0.0210(4) Uani 1 1 d .
H8 H 0.0672 0.9796 0.6312 0.025 Uiso 1 1 calc R
C9 C 0.12895(16) 1.12251(17) 0.56607(12) 0.0242(4) Uani 1 1 d .
H9 H 0.0982 1.1867 0.5970 0.029 Uiso 1 1 calc R
C10 C 0.19168(16) 1.15195(17) 0.50149(12) 0.0242(4) Uani 1 1 d .
H10 H 0.2042 1.2361 0.4882 0.029 Uiso 1 1 calc R
C11 C 0.23618(19) 1.05914(18) 0.45615(13) 0.0287(4) Uani 1 1 d .
H11 H 0.2796 1.0797 0.4118 0.034 Uiso 1 1 calc R
C12 C 0.21809(18) 0.93606(17) 0.47476(12) 0.0250(4) Uani 1 1 d .
H12 H 0.2483 0.8723 0.4431 0.030 Uiso 1 1 calc R
C13 C 0.61360(15) 0.64781(19) 0.61558(13) 0.0257(4) Uani 1 1 d .
H13 H 0.6102 0.6985 0.5656 0.031 Uiso 1 1 calc R
C14 C 0.61830(15) 0.5189(2) 0.60747(13) 0.0285(4) Uani 1 1 d .
H14 H 0.6182 0.4822 0.5523 0.034 Uiso 1 1 calc R
C15 C 0.62327(16) 0.44353(18) 0.68228(15) 0.0309(5) Uani 1 1 d .
H15 H 0.6265 0.3562 0.6770 0.037 Uiso 1 1 calc R
C16 C 0.62346(16) 0.49706(19) 0.76391(13) 0.0287(4) Uani 1 1 d .
H16 H 0.6276 0.4463 0.8138 0.034 Uiso 1 1 calc R
C17 C 0.61750(16) 0.6270(2) 0.77153(13) 0.0269(4) Uani 1 1 d .
H17 H 0.6159 0.6632 0.8266 0.032 Uiso 1 1 calc R
C18 C 0.61395(15) 0.70344(18) 0.69822(13) 0.0249(4) Uani 1 1 d .
H18 H 0.6118 0.7908 0.7038 0.030 Uiso 1 1 calc R

loop_
_atom_site_aniso_label
_atom_site_aniso_U_11
_atom_site_aniso_U_22
_atom_site_aniso_U_33
_atom_site_aniso_U_23
_atom_site_aniso_U_13
_atom_site_aniso_U_12
Ru1 0.01207(7) 0.01514(8) 0.01688(8) -0.00003(5) 0.00193(5) -0.00004(5)
Cl1 0.0209(2) 0.0348(3) 0.0196(2) -0.00348(17) 0.00691(17) -0.00336(18)
Cl2 0.0183(2) 0.0157(2) 0.0273(2) -0.00253(16) 0.00185(16) -0.00027(15)
S1 0.0155(2) 0.0164(2) 0.0287(2) 0.00592(17) 0.00193(17) -0.00003(15)
S2 0.0160(2) 0.0336(3) 0.0299(2) 0.0017(2) 0.00440(18) -0.00515(18)
O1 0.0166(6) 0.0212(6) 0.0306(7) 0.0012(5) 0.0010(5) 0.0027(5)
N1 0.0148(7) 0.0148(7) 0.0236(8) 0.0031(6) 0.0019(6) 0.0024(5)
N2 0.0168(7) 0.0164(7) 0.0223(7) 0.0019(6) 0.0022(6) 0.0024(6)
C1 0.0169(8) 0.0167(8) 0.0155(8) -0.0004(6) 0.0012(6) 0.0014(6)
C2 0.0170(8) 0.0171(8) 0.0184(8) -0.0041(6) 0.0022(6) -0.0002(6)
C3 0.0141(8) 0.0188(9) 0.0210(8) -0.0029(7) 0.0049(7) -0.0020(6)
C4 0.0184(8) 0.0229(9) 0.0229(9) 0.0021(7) 0.0045(7) -0.0032(7)
C5 0.0294(10) 0.0291(10) 0.0226(9) 0.0060(8) 0.0055(8) -0.0035(8)
C6 0.0303(10) 0.0305(11) 0.0275(10) 0.0009(8) 0.0123(8) -0.0096(8)
C7 0.0169(8) 0.0157(8) 0.0192(8) 0.0023(6) -0.0012(6) 0.0018(6)
C8 0.0189(8) 0.0218(9) 0.0223(9) -0.0015(7) 0.0030(7) 0.0021(7)
C9 0.0230(9) 0.0195(9) 0.0285(10) -0.0062(7) -0.0003(7) 0.0031(7)
C10 0.0231(9) 0.0153(9) 0.0321(10) 0.0029(7) -0.0018(8) 0.0014(7)
C11 0.0371(11) 0.0233(10) 0.0277(10) 0.0063(8) 0.0115(9) 0.0002(8)
C12 0.0343(11) 0.0185(9) 0.0238(9) 0.0003(7) 0.0097(8) 0.0058(7)
C13 0.0133(8) 0.0358(11) 0.0288(10) 0.0055(8) 0.0057(7) -0.0045(7)
C14 0.0135(8) 0.0396(11) 0.0336(11) -0.0097(9) 0.0076(8) 0.0015(8)
C15 0.0127(9) 0.0239(10) 0.0554(14) -0.0018(9) 0.0033(9) 0.0060(7)
C16 0.0153(9) 0.0345(11) 0.0333(11) 0.0110(9) -0.0046(8) 0.0011(8)
C17 0.0156(9) 0.0384(11) 0.0244(9) -0.0038(8) -0.0038(7) -0.0026(8)
C18 0.0145(8) 0.0228(9) 0.0365(10) -0.0014(8) 0.0013(7) -0.0063(7)

loop_
_atom_type_symbol
_atom_type_description
_atom_type_scat_dispersion_real
_atom_type_scat_dispersion_imag
_atom_type_scat_source
C C 0.0033 0.0016 'International Tables Vol C Tables 4.2.6.8 and 6.1.1.4'
H H 0.0000 0.0000 'International Tables Vol C Tables 4.2.6.8 and 6.1.1.4'
Cl Cl 0.1484 0.1585 'International Tables Vol C Tables 4.2.6.8 and 6.1.1.4'
N N 0.0061 0.0033 'International Tables Vol C Tables 4.2.6.8 and 6.1.1.4'
O O 0.0106 0.0060 'International Tables Vol C Tables 4.2.6.8 and 6.1.1.4'
Ru Ru -1.2594 0.8363 'International Tables Vol C Tables 4.2.6.8 and 6.1.1.4'
S S 0.1246 0.1234 'International Tables Vol C Tables 4.2.6.8 and 6.1.1.4'

loop_
_geom_angle_atom_site_label_1
_geom_angle_atom_site_label_2
_geom_angle_atom_site_label_3
_geom_angle
Cl2 Ru1 Cl1 89.251(19)
S1 Ru1 Cl1 88.99(2)
S1 Ru1 Cl2 92.04(3)
C13 Ru1 Cl1 147.39(6)
C13 Ru1 Cl2 123.03(6)
C13 Ru1 S1 85.61(5)
C13 Ru1 C14 37.65(8)
C13 Ru1 C15 68.19(8)
C13 Ru1 C16 80.75(7)
C13 Ru1 C17 68.55(7)
C13 Ru1 C18 38.27(7)
C14 Ru1 Cl1 161.51(6)
C14 Ru1 Cl2 92.39(6)
C14 Ru1 S1 109.33(6)
C14 Ru1 C15 38.01(8)
C14 Ru1 C16 68.24(8)
C14 Ru1 C18 68.58(8)
C15 Ru1 Cl1 123.90(6)
C15 Ru1 Cl2 86.29(6)
C15 Ru1 S1 147.00(6)
C15 Ru1 C16 37.40(8)
C16 Ru1 Cl1 93.82(6)
C16 Ru1 Cl2 108.94(6)
C16 Ru1 S1 158.85(6)
C17 Ru1 Cl1 87.43(6)
C17 Ru1 Cl2 146.08(6)
C17 Ru1 S1 121.62(6)
C17 Ru1 C14 80.96(8)
C17 Ru1 C15 68.01(8)
C17 Ru1 C16 37.82(8)
C17 Ru1 C18 37.80(7)
C18 Ru1 Cl1 109.91(6)
C18 Ru1 Cl2 160.64(5)
C18 Ru1 S1 91.05(6)
C18 Ru1 C15 80.77(8)
C18 Ru1 C16 68.28(8)
C1 S1 Ru1 115.53(6)
C6 S2 C3 91.53(9)
C1 N1 H1 116.4
C1 N1 C2 127.19(15)
C2 N1 H1 116.4
C1 N2 H2 116.6
C1 N2 C7 126.75(15)
C7 N2 H2 116.6
N1 C1 S1 120.70(13)
N2 C1 S1 121.44(13)
N2 C1 N1 117.86(15)
O1 C2 N1 122.53(16)
O1 C2 C3 122.52(16)
N1 C2 C3 114.93(15)
C2 C3 S2 118.30(13)
C4 C3 S2 111.42(13)
C4 C3 C2 130.11(16)
C3 C4 H4 124.0
C3 C4 C5 112.09(16)
C5 C4 H4 124.0
C4 C5 H5 123.8
C6 C5 C4 112.36(18)
C6 C5 H5 123.8
S2 C6 H6 123.7
C5 C6 S2 112.58(15)
C5 C6 H6 123.7
C8 C7 N2 117.83(16)
C8 C7 C12 120.64(16)
C12 C7 N2 121.44(16)
C7 C8 H8 120.5
C7 C8 C9 118.95(17)
C9 C8 H8 120.5
C8 C9 H9 119.6
C10 C9 C8 120.71(17)
C10 C9 H9 119.6
C9 C10 H10 120.0
C9 C10 C11 119.90(17)
C11 C10 H10 120.0
C10 C11 H11 119.7
C10 C11 C12 120.55(18)
C12 C11 H11 119.7
C7 C12 H12 120.4
C11 C12 C7 119.24(17)
C11 C12 H12 120.4
Ru1 C13 H13 130.0
C14 C13 Ru1 71.52(11)
C14 C13 H13 119.7
C14 C13 C18 120.50(18)
C18 C13 Ru1 71.32(10)
C18 C13 H13 119.7
Ru1 C14 H14 130.3
C13 C14 Ru1 70.83(10)
C13 C14 H14 120.2
C13 C14 C15 119.56(18)
C15 C14 Ru1 71.17(11)
C15 C14 H14 120.2
Ru1 C15 H15 130.5
C14 C15 Ru1 70.82(11)
C14 C15 H15 119.7
C16 C15 Ru1 71.61(11)
C16 C15 C14 120.51(18)
C16 C15 H15 119.7
Ru1 C16 H16 131.3
C15 C16 Ru1 70.99(11)
C15 C16 H16 120.2
C15 C16 C17 119.66(18)
C17 C16 Ru1 70.30(10)
C17 C16 H16 120.2
Ru1 C17 H17 129.4
C16 C17 Ru1 71.87(11)
C16 C17 H17 119.7
C18 C17 Ru1 71.51(10)
C18 C17 C16 120.70(18)
C18 C17 H17 119.7
Ru1 C18 H18 131.0
C13 C18 Ru1 70.41(10)
C13 C18 H18 120.5
C17 C18 Ru1 70.68(11)
C17 C18 C13 119.06(18)
C17 C18 H18 120.5

loop_
_geom_bond_atom_site_label_1
_geom_bond_atom_site_label_2
_geom_bond_distance
Ru1 Cl1 2.4247(8)
Ru1 Cl2 2.4227(6)
Ru1 S1 2.4087(7)
Ru1 C13 2.1686(18)
Ru1 C14 2.1776(19)
Ru1 C15 2.1821(19)
Ru1 C16 2.1902(19)
Ru1 C17 2.1698(19)
Ru1 C18 2.1805(18)
S1 C1 1.7085(18)
S2 C3 1.7193(18)
S2 C6 1.703(2)
O1 C2 1.226(2)
N1 H1 0.8800
N1 C1 1.365(2)
N1 C2 1.383(2)
N2 H2 0.8800
N2 C1 1.325(2)
N2 C7 1.429(2)
C2 C3 1.463(2)
C3 C4 1.373(3)
C4 H4 0.9500
C4 C5 1.421(3)
C5 H5 0.9500
C5 C6 1.354(3)
C6 H6 0.9500
C7 C8 1.387(2)
C7 C12 1.393(3)
C8 H8 0.9500
C8 C9 1.392(3)
C9 H9 0.9500
C9 C10 1.378(3)
C10 H10 0.9500
C10 C11 1.379(3)
C11 H11 0.9500
C11 C12 1.386(3)
C12 H12 0.9500
C13 H13 0.9500
C13 C14 1.402(3)
C13 C18 1.426(3)
C14 H14 0.9500
C14 C15 1.420(3)
C15 H15 0.9500
C15 C16 1.402(3)
C16 H16 0.9500
C16 C17 1.413(3)
C17 H17 0.9500
C17 C18 1.409(3)
C18 H18 0.9500

loop_
_geom_hbond_atom_site_label_D
_geom_hbond_atom_site_label_H
_geom_hbond_atom_site_label_A
_geom_hbond_distance_DH
_geom_hbond_distance_HA
_geom_hbond_distance_DA
_geom_hbond_angle_DHA
N1 H1 Cl2 0.88 2.22 3.0462(15) 155.9
N2 H2 O1 0.88 1.95 2.657(2) 135.8

loop_
_geom_torsion_atom_site_label_1
_geom_torsion_atom_site_label_2
_geom_torsion_atom_site_label_3
_geom_torsion_atom_site_label_4
_geom_torsion
Ru1 S1 C1 N1 -18.13(16)
Ru1 S1 C1 N2 161.72(12)
Ru1 C13 C14 C15 -53.84(15)
Ru1 C13 C18 C17 53.18(15)
Ru1 C14 C15 C16 -53.65(16)
Ru1 C15 C16 C17 -52.67(15)
Ru1 C16 C17 C18 -54.38(15)
Ru1 C17 C18 C13 -53.05(15)
S2 C3 C4 C5 0.6(2)
O1 C2 C3 S2 14.4(2)
O1 C2 C3 C4 -160.48(19)
N1 C2 C3 S2 -167.19(12)
N1 C2 C3 C4 18.0(3)
N2 C7 C8 C9 -176.57(16)
N2 C7 C12 C11 176.85(18)
C1 N1 C2 O1 14.2(3)
C1 N1 C2 C3 -164.22(16)
C1 N2 C7 C8 -123.21(19)
C1 N2 C7 C12 60.3(3)
C2 N1 C1 S1 -179.30(14)
C2 N1 C1 N2 0.8(3)
C2 C3 C4 C5 175.69(18)
C3 S2 C6 C5 1.07(16)
C3 C4 C5 C6 0.2(2)
C4 C5 C6 S2 -0.9(2)
C6 S2 C3 C2 -176.69(14)
C6 S2 C3 C4 -0.92(15)
C7 N2 C1 S1 -6.1(2)
C7 N2 C1 N1 173.78(16)
C7 C8 C9 C10 -0.3(3)
C8 C7 C12 C11 0.4(3)
C8 C9 C10 C11 0.2(3)
C9 C10 C11 C12 0.2(3)
C10 C11 C12 C7 -0.5(3)
C12 C7 C8 C9 0.0(3)
C13 C14 C15 Ru1 53.68(15)
C13 C14 C15 C16 0.0(3)
C14 C13 C18 Ru1 -54.02(15)
C14 C13 C18 C17 -0.8(3)
C14 C15 C16 Ru1 53.29(16)
C14 C15 C16 C17 0.6(3)
C15 C16 C17 Ru1 52.98(16)
C15 C16 C17 C18 -1.4(3)
C16 C17 C18 Ru1 54.55(15)
C16 C17 C18 C13 1.5(3)
C18 C13 C14 Ru1 53.92(15)
C18 C13 C14 C15 0.1(3)
